data_2010827
loop_
_publ_author_name
'Shyamaprosad Goswami'
'Reshmi Mukherjee'
'Kumaresh Ghosh'
'Ibrahim Abdul Razak'
'S. Shanmuga Sundara Raj'
'Hoong-Kun Fun'

_publ_section_title
;
 1:1 Hetero-assembly of 2-aminopyrimidine and (+)-camphoric acid
;
_journal_issue 4
_journal_name_full 'Acta Crystallographica Section C'
_journal_page_first 477
_journal_page_last 478
_journal_paper_doi 10.1107/S0108270100000755
_journal_volume 56
_journal_year 2000
_chemical_formula_moiety 'C4 H5 N3 , C10 H16 O4 '
_chemical_formula_sum 'C14 H21 N3 O4'
_chemical_formula_weight 295.34
_chemical_name_systematic
;
1:1 Hetero-assembly of 2-Aminopyrimidine and (+)-Camphoric acid
;
_space_group_IT_number 19
_symmetry_cell_setting orthorhombic
_symmetry_space_group_name_Hall 'P 2ac 2ab'
_symmetry_space_group_name_H-M 'P 21 21 21'
_audit_creation_method SHELXL-97
_cell_angle_alpha 90.00
_cell_angle_beta 90.00
_cell_angle_gamma 90.00
_cell_formula_units_Z 4
_cell_length_a 7.1460(10)
_cell_length_b 10.5610(10)
_cell_length_c 21.3060(10)
_cell_measurement_reflns_used 2297
_cell_measurement_temperature 293(2)
_cell_measurement_theta_max 28.33
_cell_measurement_theta_min 1.91
_cell_volume 1607.9(3)
_computing_cell_refinement 'SAINT (Siemens, 1996)'
_computing_data_collection 'SMART (Siemens, 1996)'
_computing_data_reduction SAINT
_computing_molecular_graphics SHELXTL
_computing_publication_material
; SHELXTL and
  PARST (Nardelli, 1995)
;
_computing_structure_refinement SHELXTL
_computing_structure_solution 'SHELXTL (Sheldrick, 1997)'
_diffrn_ambient_temperature 293(2)
_diffrn_detector_area_resol_mean 8.33
_diffrn_measurement_device_type
;
Siemens SMART CCD area detector diffractometer
;
_diffrn_measurement_method '\w scans'
_diffrn_radiation_monochromator graphite
_diffrn_radiation_source 'fine-focus sealed tube'
_diffrn_radiation_type MoK\a
_diffrn_radiation_wavelength .71073
_diffrn_reflns_av_R_equivalents .066
_diffrn_reflns_av_sigmaI/netI .078
_diffrn_reflns_limit_h_max 8
_diffrn_reflns_limit_h_min -7
_diffrn_reflns_limit_k_max 12
_diffrn_reflns_limit_k_min -12
_diffrn_reflns_limit_l_max 25
_diffrn_reflns_limit_l_min -23
_diffrn_reflns_number 8732
_diffrn_reflns_theta_max 25.01
_diffrn_reflns_theta_min 1.91
_exptl_absorpt_coefficient_mu .090
_exptl_absorpt_correction_type none
_exptl_crystal_colour colourless
_exptl_crystal_density_diffrn 1.220
_exptl_crystal_density_method 'not measured'
_exptl_crystal_description needle
_exptl_crystal_F_000 632
_exptl_crystal_size_max .36
_exptl_crystal_size_mid .16
_exptl_crystal_size_min .12
_refine_diff_density_max .15
_refine_diff_density_min -.15
_refine_ls_extinction_method none
_refine_ls_goodness_of_fit_ref 1.05
_refine_ls_hydrogen_treatment 'see text'
_refine_ls_matrix_type full
_refine_ls_number_parameters 190
_refine_ls_number_reflns 2837
_refine_ls_number_restraints 0
_refine_ls_restrained_S_all 1.05
_refine_ls_R_factor_all .138
_refine_ls_R_factor_gt .065
_refine_ls_shift/su_max .00
_refine_ls_shift/su_mean .00
_refine_ls_structure_factor_coef Fsqd
_refine_ls_weighting_details 'calc w = 1/[\s^2^(Fo^2^)+(0.0551P)^2^+0.2628P] where P=(Fo^2^+2Fc^2^)/3'
_refine_ls_weighting_scheme calc
_refine_ls_wR_factor_ref .159
_reflns_number_gt 1522
_reflns_number_total 2837
_reflns_threshold_expression I>2\s(I)
_cod_data_source_file ln1090.cif
_cod_data_source_block I
_cod_depositor_comments
;
The following automatic conversions were performed:
'_symmetry_cell_setting' value 'Orthorhombic' changed to 'orthorhombic'
according to '/home/saulius/struct/CIF-dictionaries/cif_core.dic'
dictionary named 'cif_core.dic' version 2.4.1 from 2010-06-29.

Automatic conversion script
Id: cif_fix_enum 1527 2010-12-29 10:47:43Z saulius 

The following automatic conversions were performed:

'_symmetry_cell_setting' value 'Orthorhombic' changed to
'orthorhombic' according to
/home/saulius/struct/CIF-dictionaries/cif_core.dic dictionary named
'cif_core.dic' version 2.4.1 from 2010-06-29.

Automatic conversion script
Id: cif_fix_values 1715 2011-07-08 13:25:40Z adriana 
;
_cod_database_code 2010827
_cod_database_fobs_code 2010827

loop_
_symmetry_equiv_pos_as_xyz
'x, y, z'
'-x+1/2, -y, z+1/2'
'-x, y+1/2, -z+1/2'
'x+1/2, -y+1/2, -z'

loop_
_atom_site_label
_atom_site_fract_x
_atom_site_fract_y
_atom_site_fract_z
_atom_site_U_iso_or_equiv
_atom_site_adp_type
_atom_site_calc_flag
_atom_site_refinement_flags
_atom_site_occupancy
_atom_site_disorder_assembly
_atom_site_disorder_group
_atom_site_type_symbol
O1 .6922(5) .4267(4) .45603(17) .1010(13) Uani d . 1 . . O
O2 .4145(5) .4109(3) .41117(15) .0941(12) Uani d . 1 . . O
H2B .3886 .4656 .4370 .141 Uiso calc R 1 . . H
O3 .7873(5) .2860(5) .16444(15) .1243(16) Uani d . 1 . . O
O4 1.0585(5) .2685(3) .20989(14) .0847(11) Uani d . 1 . . O
H4C 1.0945 .2899 .1749 .127 Uiso calc R 1 . . H
N1 .2814(5) .6715(4) .59834(14) .0609(9) Uani d . 1 . . N
N2 .2747(5) .5576(3) .50153(16) .0621(10) Uani d . 1 . . N
N3 .5399(5) .5687(3) .56133(15) .0650(10) Uani d . 1 . . N
H3C .5999 .5937 .5940 .078 Uiso calc R 1 . . H
H3D .5954 .5231 .5335 .078 Uiso calc R 1 . . H
C1 .6683(6) .3296(4) .30229(18) .0601(11) Uani d . 1 . . C
C2 .7920(7) .2255(4) .27164(18) .0677(13) Uani d . 1 . . C
H2A .7084 .1544 .2623 .081 Uiso calc R 1 . . H
C3 .9274(8) .1787(5) .3227(2) .1008(19) Uani d . 1 . . C
H3A .9292 .0869 .3241 .121 Uiso calc R 1 . . H
H3B 1.0533 .2088 .3146 .121 Uiso calc R 1 . . H
C4 .8537(7) .2329(5) .3847(2) .0888(17) Uani d . 1 . . C
H4A .8535 .1684 .4171 .107 Uiso calc R 1 . . H
H4B .9311 .3030 .3986 .107 Uiso calc R 1 . . H
C5 .6545(6) .2779(4) .37133(18) .0593(11) Uani d . 1 . . C
C6 .5924(7) .3788(5) .4171(2) .0685(14) Uani d . 1 . . C
C7 .8780(7) .2635(5) .2105(2) .0713(13) Uani d . 1 . . C
C8 .7717(8) .4569(4) .3023(2) .0917(17) Uani d . 1 . . C
H8A .7800 .4884 .2602 .138 Uiso calc R 1 . . H
H8B .8954 .4455 .3190 .138 Uiso calc R 1 . . H
H8C .7044 .5165 .3278 .138 Uiso calc R 1 . . H
C9 .4834(8) .3455(6) .2690(2) .0915(16) Uani d . 1 . . C
H9A .5047 .3773 .2274 .137 Uiso calc R 1 . . H
H9B .4068 .4042 .2919 .137 Uiso calc R 1 . . H
H9C .4210 .2652 .2666 .137 Uiso calc R 1 . . H
C10 .5158(8) .1670(5) .3766(2) .0981(17) Uani d . 1 . . C
H10A .5112 .1381 .4193 .147 Uiso calc R 1 . . H
H10B .5559 .0990 .3499 .147 Uiso calc R 1 . . H
H10C .3935 .1948 .3639 .147 Uiso calc R 1 . . H
C11 .3612(6) .6005(4) .55374(19) .0526(11) Uani d . 1 . . C
C12 .1025(7) .7027(4) .5887(2) .0663(13) Uani d . 1 . . C
H12A .0431 .7538 .6181 .080 Uiso calc R 1 . . H
C13 .0023(7) .6634(4) .5376(2) .0649(12) Uani d . 1 . . C
H13A -.1226 .6854 .5319 .078 Uiso calc R 1 . . H
C14 .0966(7) .5902(4) .4955(2) .0647(12) Uani d . 1 . . C
H14A .0320 .5612 .4605 .078 Uiso calc R 1 . . H

loop_
_atom_site_aniso_label
_atom_site_aniso_U_11
_atom_site_aniso_U_22
_atom_site_aniso_U_33
_atom_site_aniso_U_12
_atom_site_aniso_U_13
_atom_site_aniso_U_23
O1 .069(2) .139(3) .096(3) .010(3) -.006(2) -.050(2)
O2 .083(3) .113(3) .086(2) .023(2) -.013(2) -.037(2)
O3 .076(3) .231(5) .065(2) -.015(3) -.008(2) .046(3)
O4 .069(2) .123(3) .062(2) .010(2) .0024(17) .0172(19)
N1 .057(2) .071(2) .054(2) .002(2) .0088(19) .0007(19)
N2 .056(3) .069(2) .062(2) .002(2) -.008(2) -.0017(19)
N3 .057(2) .079(3) .058(2) .002(2) -.0024(19) -.0092(19)
C1 .061(3) .058(3) .062(3) .004(2) .003(2) .007(2)
C2 .079(3) .071(3) .053(3) .011(3) .005(2) .006(2)
C3 .116(5) .122(4) .065(3) .050(4) .015(3) .027(3)
C4 .104(4) .097(4) .065(3) .034(3) -.002(3) .011(3)
C5 .066(3) .059(3) .053(3) .008(2) .006(2) -.001(2)
C6 .066(4) .076(3) .063(3) .006(3) -.004(3) .000(3)
C7 .067(4) .090(4) .056(3) .006(3) -.001(3) .007(3)
C8 .115(5) .069(3) .091(4) -.011(3) .017(4) .013(3)
C9 .077(4) .131(5) .067(3) .019(4) -.003(3) .003(3)
C10 .122(5) .070(3) .102(4) -.019(4) .020(4) .000(3)
C11 .053(3) .052(3) .053(3) -.001(2) .006(2) .011(2)
C12 .070(4) .064(3) .065(3) .014(3) .011(3) .002(2)
C13 .058(3) .067(3) .070(3) .003(3) -.005(3) .014(3)
C14 .066(3) .065(3) .063(3) -.006(3) -.004(3) .002(2)

loop_
_atom_type_symbol
_atom_type_description
_atom_type_scat_dispersion_real
_atom_type_scat_dispersion_imag
_atom_type_scat_source
C C .0033 .0016 'International Tables Vol C Tables 4.2.6.8 and 6.1.1.4'
H H .0000 .0000 'International Tables Vol C Tables 4.2.6.8 and 6.1.1.4'
N N .0061 .0033 'International Tables Vol C Tables 4.2.6.8 and 6.1.1.4'
O O .0106 .0060 'International Tables Vol C Tables 4.2.6.8 and 6.1.1.4'

loop_
_geom_angle_atom_site_label_1
_geom_angle_atom_site_label_2
_geom_angle_atom_site_label_3
_geom_angle
C12 N1 C11 115.9(4)
C14 N2 C11 115.6(4)
C9 C1 C8 108.9(4)
C9 C1 C2 112.3(4)
C8 C1 C2 110.3(4)
C9 C1 C5 115.0(4)
C8 C1 C5 109.5(4)
C2 C1 C5 100.6(3)
C7 C2 C3 116.4(4)
C7 C2 C1 114.2(4)
C3 C2 C1 106.7(4)
C4 C3 C2 105.9(4)
C5 C4 C3 106.0(4)
C6 C5 C4 111.8(4)
C6 C5 C10 107.5(4)
C4 C5 C10 110.5(4)
C6 C5 C1 112.2(4)
C4 C5 C1 103.0(3)
C10 C5 C1 111.9(4)
O1 C6 O2 121.8(4)
O1 C6 C5 124.5(5)
O2 C6 C5 113.6(4)
O3 C7 O4 121.5(5)
O3 C7 C2 122.9(5)
O4 C7 C2 115.5(4)
N3 C11 N1 117.7(4)
N3 C11 N2 117.1(4)
N1 C11 N2 125.3(4)
N1 C12 C13 123.3(4)
C14 C13 C12 115.9(4)
N2 C14 C13 124.0(4)

loop_
_geom_bond_atom_site_label_1
_geom_bond_atom_site_label_2
_geom_bond_site_symmetry_2
_geom_bond_distance
_geom_bond_publ_flag
O1 C6 . 1.204(5) ?
O2 C6 . 1.322(5) ?
O3 C7 . 1.200(5) ?
O4 C7 . 1.291(5) ?
N1 C12 . 1.336(5) ?
N1 C11 . 1.338(5) ?
N2 C14 . 1.325(5) ?
N2 C11 . 1.351(5) ?
N3 C11 . 1.330(5) ?
C1 C9 . 1.509(6) ?
C1 C8 . 1.534(6) ?
C1 C2 . 1.554(6) ?
C1 C5 . 1.572(5) ?
C2 C7 . 1.495(6) ?
C2 C3 . 1.538(6) ?
C3 C4 . 1.533(6) ?
C4 C5 . 1.527(6) ?
C5 C6 . 1.511(6) ?
C5 C10 . 1.538(6) ?
C12 C13 . 1.367(6) ?
C13 C14 . 1.362(6) ?

loop_
_geom_hbond_atom_site_label_D
_geom_hbond_atom_site_label_H
_geom_hbond_atom_site_label_A
_geom_hbond_site_symmetry_A
_geom_hbond_distance_DH
_geom_hbond_distance_HA
_geom_hbond_distance_DA
_geom_hbond_angle_DHA
_geom_hbond_publ_flag
O2 H2B N2 1_555 .82 1.87 2.665(5) 163 yes
O4 H4C N1 2_664 .82 1.90 2.713(4) 170 yes
N3 H3D O1 1_555 .86 2.06 2.910(5) 170 yes
N3 H3C O3 2_665 .86 2.13 2.951(5) 161 yes
C12 H12A O3 2_565 .93 2.59 3.221(6) 125 yes

loop_
_geom_torsion_atom_site_label_1
_geom_torsion_atom_site_label_2
_geom_torsion_atom_site_label_3
_geom_torsion_atom_site_label_4
_geom_torsion
C9 C1 C2 C7 73.9(5)
C8 C1 C2 C7 -47.8(5)
C5 C1 C2 C7 -163.3(4)
C9 C1 C2 C3 -156.1(4)
C8 C1 C2 C3 82.3(5)
C5 C1 C2 C3 -33.3(5)
C7 C2 C3 C4 141.0(5)
C1 C2 C3 C4 12.2(6)
C2 C3 C4 C5 14.8(6)
C3 C4 C5 C6 -156.5(4)
C3 C4 C5 C10 83.9(5)
C3 C4 C5 C1 -35.8(5)
C9 C1 C5 C6 -76.7(5)
C8 C1 C5 C6 46.3(5)
C2 C1 C5 C6 162.4(4)
C9 C1 C5 C4 162.8(4)
C8 C1 C5 C4 -74.2(5)
C2 C1 C5 C4 42.0(4)
C9 C1 C5 C10 44.2(5)
C8 C1 C5 C10 167.2(4)
C2 C1 C5 C10 -76.7(4)
C4 C5 C6 O1 6.3(7)
C10 C5 C6 O1 127.7(5)
C1 C5 C6 O1 -108.9(6)
C4 C5 C6 O2 -173.4(4)
C10 C5 C6 O2 -52.0(5)
C1 C5 C6 O2 71.4(5)
C3 C2 C7 O3 170.1(5)
C1 C2 C7 O3 -64.8(7)
C3 C2 C7 O4 -8.6(7)
C1 C2 C7 O4 116.5(5)
C12 N1 C11 N3 179.2(4)
C12 N1 C11 N2 -1.1(6)
C14 N2 C11 N3 179.6(4)
C14 N2 C11 N1 -.1(6)
C11 N1 C12 C13 1.6(6)
N1 C12 C13 C14 -.8(6)
C11 N2 C14 C13 1.0(6)
C12 C13 C14 N2 -.6(7)

loop_
_cod_related_entry_id
_cod_related_entry_database
_cod_related_entry_code
1 ChemSpider 21182562
